data_4085331
loop_
_publ_author_name
'Rezaei Rad, Babak'
'Chakraborty, Uttam'
'M\"uhldorf, Bernd'
'Sklorz, Julian A. W.'
'Bodensteiner, Michael'
'M\"uller, Christian'
'Wolf, Robert'

_publ_section_title
;
 Synthesis, Structure, and Reactivity of Pentamethylcyclopentadienyl
 2,4,6-Triphenylphosphinine Iron Complexes
;
_journal_issue 3
_journal_name_full Organometallics
_journal_page_first 622
_journal_paper_doi 10.1021/om501161y
_journal_volume 34
_journal_year 2015
_chemical_formula_moiety '2(C33 H32 Fe P)'
_chemical_formula_sum 'C66 H64 Fe2 P2'
_chemical_formula_weight 1030.81
_chemical_name_systematic
;
 ?
;
_space_group_crystal_system triclinic
_space_group_IT_number 2
_space_group_name_Hall '-P 1'
_space_group_name_H-M_alt 'P -1'
_symmetry_space_group_name_Hall '-P 1'
_symmetry_space_group_name_H-M 'P -1'
_atom_sites_solution_hydrogens geom
_atom_sites_solution_primary direct
_audit_creation_date 2014-08-27
_audit_creation_method
;
Olex2 1.2
(compiled 2014.07.22 svn.r2960 for OlexSys, GUI svn.r4862)
;
_cell_angle_alpha 98.774(2)
_cell_angle_beta 101.682(2)
_cell_angle_gamma 90.058(2)
_cell_formula_units_Z 2
_cell_length_a 10.2166(3)
_cell_length_b 10.7026(3)
_cell_length_c 23.9655(6)
_cell_measurement_reflns_used 7413
_cell_measurement_temperature 123(1)
_cell_measurement_theta_max 73.1000
_cell_measurement_theta_min 3.8170
_cell_volume 2534.80(12)
_computing_cell_refinement
'CrysAlisPro, Agilent Technologies, Version 1.171.36.28 (release 01-02-2013 CrysAlis171 .NET) (compiled Feb 1 2013,16:14:44)'
_computing_data_collection
'CrysAlisPro, Agilent Technologies, Version 1.171.36.28 (release 01-02-2013 CrysAlis171 .NET) (compiled Feb 1 2013,16:14:44)'
_computing_data_reduction
'CrysAlisPro, Agilent Technologies, Version 1.171.36.28 (release 01-02-2013 CrysAlis171 .NET) (compiled Feb 1 2013,16:14:44)'
_computing_molecular_graphics 'Olex2 (Dolomanov et al., 2009)'
_computing_publication_material 'Olex2 (Dolomanov et al., 2009)'
_computing_structure_refinement 'ShelXL (Sheldrick, 2008)'
_computing_structure_solution 'ShelXS (Sheldrick, 2008)'
_diffrn_ambient_temperature 123(1)
_diffrn_detector_area_resol_mean 10.3546
_diffrn_measured_fraction_theta_full 0.991
_diffrn_measured_fraction_theta_max 0.958
_diffrn_measurement_details
;
  1 omega -119.00   -9.00   0.5000    3.0000
omega____ theta____ kappa____ phi______ frames
    -      -41.2064  -77.0000  -60.0000 220

  2 omega  -17.00   77.00   0.5000    3.0000
omega____ theta____ kappa____ phi______ frames
    -       41.2064  -97.0000   73.0000 188

  3 omega   15.00  110.00   0.5000    3.0000
omega____ theta____ kappa____ phi______ frames
    -       41.2064   77.0000 -180.0000 190

  4 omega   36.00   63.00   0.5000   12.0000
omega____ theta____ kappa____ phi______ frames
    -      106.9800  -30.0000    0.0000 54

  5 omega   82.00  121.00   0.5000   12.0000
omega____ theta____ kappa____ phi______ frames
    -      106.9800 -125.0000   30.0000 78

  6 omega   34.00  109.00   0.5000   12.0000
omega____ theta____ kappa____ phi______ frames
    -      106.9800  -94.0000 -180.0000 150

  7 omega   29.00   58.00   0.5000   12.0000
omega____ theta____ kappa____ phi______ frames
    -      106.9800  -30.0000   30.0000 58

  8 omega   42.00   68.00   0.5000   12.0000
omega____ theta____ kappa____ phi______ frames
    -      106.9800  -94.0000  120.0000 52

  9 omega   29.00   67.00   0.5000   12.0000
omega____ theta____ kappa____ phi______ frames
    -      106.9800  -30.0000 -150.0000 76

 10 omega   32.00   60.00   0.5000   12.0000
omega____ theta____ kappa____ phi______ frames
    -      106.9800 -125.0000   30.0000 56

 11 omega   29.00   69.00   0.5000   12.0000
omega____ theta____ kappa____ phi______ frames
    -      106.9800  -30.0000 -120.0000 80

 12 omega   34.00  140.00   0.5000   12.0000
omega____ theta____ kappa____ phi______ frames
    -      106.9800  -77.0000   30.0000 212

 13 omega   87.00  158.00   0.5000   12.0000
omega____ theta____ kappa____ phi______ frames
    -      106.9800   45.0000   30.0000 142

 14 omega   48.00  158.00   0.5000   12.0000
omega____ theta____ kappa____ phi______ frames
    -      106.9800   15.0000 -180.0000 220

 15 omega   29.00   69.00   0.5000   12.0000
omega____ theta____ kappa____ phi______ frames
    -      106.9800  -30.0000  150.0000 80

 16 omega   78.00  108.00   0.5000   12.0000
omega____ theta____ kappa____ phi______ frames
    -      106.9800  -94.0000  120.0000 60

 17 omega   28.00  140.00   0.5000   12.0000
omega____ theta____ kappa____ phi______ frames
    -      106.9800  -77.0000 -120.0000 224

 18 omega   12.00  115.00   0.5000    3.0000
omega____ theta____ kappa____ phi______ frames
    -       41.2064   57.0000   90.0000 206

 19 omega  -33.00   71.00   0.5000    3.0000
omega____ theta____ kappa____ phi______ frames
    -       41.2064  -57.0000  -60.0000 208

 20 omega  -35.00   67.00   0.5000    3.0000
omega____ theta____ kappa____ phi______ frames
    -       41.2064  -37.0000  150.0000 204

 21 omega   76.00  141.00   0.5000   12.0000
omega____ theta____ kappa____ phi______ frames
    -      106.9800   30.0000  -30.0000 130
;
_diffrn_measurement_device_type 'SuperNova, Single source at offset, Atlas'
_diffrn_measurement_method '\w scans'
_diffrn_orient_matrix_UB_11 -0.0336239000
_diffrn_orient_matrix_UB_12 0.1200872000
_diffrn_orient_matrix_UB_13 0.0380958000
_diffrn_orient_matrix_UB_21 -0.1130116000
_diffrn_orient_matrix_UB_22 0.0263683000
_diffrn_orient_matrix_UB_23 -0.0496090000
_diffrn_orient_matrix_UB_31 -0.0991639000
_diffrn_orient_matrix_UB_32 -0.0782307000
_diffrn_orient_matrix_UB_33 0.0224496000
_diffrn_radiation_monochromator mirror
_diffrn_radiation_type CuK\a
_diffrn_radiation_wavelength 1.54184
_diffrn_reflns_av_R_equivalents 0.0339
_diffrn_reflns_av_unetI/netI 0.0464
_diffrn_reflns_Laue_measured_fraction_full 0.991
_diffrn_reflns_Laue_measured_fraction_max 0.958
_diffrn_reflns_limit_h_max 11
_diffrn_reflns_limit_h_min -12
_diffrn_reflns_limit_k_max 11
_diffrn_reflns_limit_k_min -13
_diffrn_reflns_limit_l_max 29
_diffrn_reflns_limit_l_min -28
_diffrn_reflns_number 21002
_diffrn_reflns_point_group_measured_fraction_full 0.991
_diffrn_reflns_point_group_measured_fraction_max 0.958
_diffrn_reflns_theta_full 67.684
_diffrn_reflns_theta_max 73.707
_diffrn_reflns_theta_min 3.814
_diffrn_source 'SuperNova (Cu) X-ray Source'
_diffrn_source_current n/a
_diffrn_source_voltage n/a
_exptl_absorpt_coefficient_mu 5.502
_exptl_absorpt_correction_T_max 1.00000
_exptl_absorpt_correction_T_min 0.69325
_exptl_absorpt_correction_type multi-scan
_exptl_absorpt_process_details
'CrysAlisPro, Agilent Technologies, Version 1.171.36.28 (release 01-02-2013 CrysAlis171 .NET) (compiled Feb 1 2013,16:14:44) Empirical absorption correction using spherical harmonics, implemented in SCALE3 ABSPACK scaling algorithm.'
_exptl_crystal_colour red
_exptl_crystal_colour_primary red
_exptl_crystal_density_diffrn 1.351
_exptl_crystal_description block
_exptl_crystal_F_000 1084
_exptl_crystal_size_max 0.2
_exptl_crystal_size_mid 0.1
_exptl_crystal_size_min 0.1
_refine_diff_density_max 0.373
_refine_diff_density_min -0.323
_refine_diff_density_rms 0.054
_refine_ls_extinction_method none
_refine_ls_goodness_of_fit_ref 1.021
_refine_ls_hydrogen_treatment constr
_refine_ls_matrix_type full
_refine_ls_number_parameters 613
_refine_ls_number_reflns 9820
_refine_ls_number_restraints 0
_refine_ls_restrained_S_all 1.021
_refine_ls_R_factor_all 0.0670
_refine_ls_R_factor_gt 0.0490
_refine_ls_shift/su_max 0.001
_refine_ls_shift/su_mean 0.000
_refine_ls_structure_factor_coef Fsqd
_refine_ls_weighting_details 'w=1/[\s^2^(Fo^2^)+(0.0530P)^2^+1.7736P] where P=(Fo^2^+2Fc^2^)/3'
_refine_ls_weighting_scheme calc
_refine_ls_wR_factor_gt 0.1164
_refine_ls_wR_factor_ref 0.1273
_reflns_Friedel_coverage 0.000
_reflns_number_gt 7638
_reflns_number_total 9820
_reflns_threshold_expression 'I > 2\s(I)'
_cod_data_source_file om501161y_si_002.cif
_cod_data_source_block 3
_cod_depositor_comments 'Adding full bibliography for 4085329--4085336.cif.'
_cod_original_cell_volume 2534.79(12)
_cod_database_code 4085331
_shelxl_version_number 2014-3
_chemical_oxdiff_formula 'C66 H64 Fe2 P2'
_shelx_space_group_comment
;
The symmetry employed for this shelxl refinement is uniquely defined
by the following loop, which should always be used as a source of
symmetry information in preference to the above space-group names.
They are only intended as comments.
;
_reflns_odcompleteness_completeness 99.21
_reflns_odcompleteness_iscentric 1
_reflns_odcompleteness_theta 66.97
_olex2_refinement_description
;
1. Fixed Uiso
 At 1.2 times of:
  All C(H) groups
 At 1.5 times of:
  All C(H,H,H) groups
2. Others
 Fixed Sof: P1(0.5) C1(0.5) C102(0.5) H102(0.5) C103(0.5) H103(0.5) C104(0.5)
 H104(0.5) C105(0.5) H105(0.5) C106(0.5) H106(0.5) C2(0.5) H2(0.5) C3(0.5)
 C301(0.5) C302(0.5) H302(0.5) C303(0.5) H303(0.5) C304(0.5) H304(0.5)
 C305(0.5) H305(0.5) C306(0.5) H306(0.5) C4(0.5) H4(0.5) C5(0.5) C501(0.5)
 C502(0.5) H502(0.5) C503(0.5) H503(0.5) C504(0.5) H504(0.5) C505(0.5)
 H505(0.5) C506(0.5) H506(0.5) P2(0.5) C21(0.5) C202(0.5) H202(0.5) C203(0.5)
 H203(0.5) C204(0.5) H204(0.5) C205(0.5) H205(0.5) C206(0.5) H206(0.5) C22(0.5)
 H22(0.5) C23(0.5) C231(0.5) C232(0.5) H232(0.5) C233(0.5) H233(0.5) C234(0.5)
 H234(0.5) C235(0.5) H235(0.5) C236(0.5) H236(0.5) C24(0.5) H24(0.5) C25(0.5)
 C251(0.5) C252(0.5) H252(0.5) C253(0.5) H253(0.5) C254(0.5) H254(0.5)
 C255(0.5) H255(0.5) C256(0.5) H256(0.5) P3(0.5) C31(0.5) C311(0.5) C312(0.5)
 H312(0.5) C313(0.5) H313(0.5) C314(0.5) H314(0.5) C315(0.5) H315(0.5)
 C316(0.5) H316(0.5) C32(0.5) H32(0.5) C33(0.5) C331(0.5) C332(0.5) H332(0.5)
 C333(0.5) H333(0.5) C334(0.5) H334(0.5) C335(0.5) H335(0.5) C336(0.5)
 H336(0.5) C34(0.5) H34(0.5) C35(0.5) C351(0.5) C352(0.5) H352(0.5) C353(0.5)
 H353(0.5) C354(0.5) H354(0.5) C355(0.5) H355(0.5) C356(0.5) H356(0.5) P4(0.5)
 C41(0.5) C411(0.5) C412(0.5) H412(0.5) C413(0.5) H413(0.5) C414(0.5) H414(0.5)
 C415(0.5) H415(0.5) C416(0.5) H416(0.5) C42(0.5) H42(0.5) C43(0.5) C431(0.5)
 C432(0.5) H432(0.5) C433(0.5) H433(0.5) C434(0.5) H434(0.5) C435(0.5)
 H435(0.5) C436(0.5) H436(0.5) C44(0.5) H44(0.5) C45(0.5) C451(0.5) C452(0.5)
 H452(0.5) C453(0.5) H453(0.5) C454(0.5) H454(0.5) C455(0.5) H455(0.5)
 C456(0.5) H456(0.5)
3.a Me refined with riding coordinates:
 C57(H57A,H57B,H57C)
3.b Aromatic/amide H refined with riding coordinates:
 C102(H102), C103(H103), C104(H104), C105(H105), C106(H106), C2(H2),
 C302(H302), C303(H303), C304(H304), C305(H305), C306(H306), C4(H4), C502(H502),
  C503(H503), C504(H504), C505(H505), C506(H506), C202(H202), C203(H203),
 C204(H204), C205(H205), C206(H206), C22(H22), C232(H232), C233(H233),
 C234(H234), C235(H235), C236(H236), C24(H24), C252(H252), C253(H253),
 C254(H254), C255(H255), C256(H256), C312(H312), C313(H313), C314(H314),
 C315(H315), C316(H316), C32(H32), C332(H332), C333(H333), C334(H334),
 C335(H335), C336(H336), C34(H34), C352(H352), C353(H353), C354(H354),
 C355(H355), C356(H356), C412(H412), C413(H413), C414(H414), C415(H415),
 C416(H416), C42(H42), C432(H432), C433(H433), C434(H434), C435(H435),
 C436(H436), C44(H44), C452(H452), C453(H453), C454(H454), C455(H455),
 C456(H456)
3.c Idealised Me refined as rotating group:
 C16(H16A,H16B,H16C), C17(H17A,H17B,H17C), C18(H18A,H18B,H18C), C19(H19A,H19B,
 H19C), C20(H20A,H20B,H20C), C56(H56A,H56B,H56C), C58(H58A,H58B,H58C), C59(H59A,
 H59B,H59C), C60(H60A,H60B,H60C)
;
_olex2_submission_special_instructions 'No special instructions were received'

loop_
_space_group_symop_operation_xyz
'x, y, z'
'-x, -y, -z'

loop_
_atom_site_label
_atom_site_type_symbol
_atom_site_fract_x
_atom_site_fract_y
_atom_site_fract_z
_atom_site_U_iso_or_equiv
_atom_site_adp_type
_atom_site_occupancy
_atom_site_site_symmetry_order
_atom_site_calc_flag
_atom_site_refinement_flags_posn
_atom_site_refinement_flags_occupancy
_atom_site_disorder_assembly
_atom_site_disorder_group
Fe1 Fe 0.85229(5) 0.33996(4) 0.07795(2) 0.03052(12) Uani 1 1 d . . . .
P1 P 0.80883(14) 0.53988(14) 0.01096(5) 0.0279(3) Uani 0.5 1 d . P A 1
C1 C 0.8617(7) 0.3801(7) -0.0067(3) 0.0220(18) Uiso 0.5 1 d . P A 1
C102 C 0.8445(10) 0.2032(9) -0.0935(4) 0.049(2) Uiso 0.5 1 d . P A 1
H102 H 0.9366 0.1867 -0.0822 0.059 Uiso 0.5 1 calc R P A 1
C103 C 0.7751(7) 0.1181(7) -0.1370(3) 0.0351(15) Uiso 0.5 1 d . P A 1
H103 H 0.7891 0.0297 -0.1415 0.042 Uiso 0.5 1 calc R P A 1
C104 C 0.6818(7) 0.1754(7) -0.1737(3) 0.0290(14) Uiso 0.5 1 d . P A 1
H104 H 0.6387 0.1302 -0.2101 0.035 Uiso 0.5 1 calc R P A 1
C105 C 0.6510(8) 0.3010(7) -0.1569(3) 0.0385(16) Uiso 0.5 1 d . P A 1
H105 H 0.5890 0.3420 -0.1828 0.046 Uiso 0.5 1 calc R P A 1
C106 C 0.7102(8) 0.3679(7) -0.1023(3) 0.0340(19) Uiso 0.5 1 d . P A 1
H106 H 0.6874 0.4530 -0.0917 0.041 Uiso 0.5 1 calc R P A 1
C2 C 0.9806(6) 0.3339(5) 0.0248(2) 0.0305(11) Uiso 0.5 1 d . P A 1
H2 H 1.0200 0.2632 0.0062 0.037 Uiso 0.5 1 calc R P A 1
C3 C 1.0449(7) 0.3868(7) 0.0825(3) 0.0298(15) Uiso 0.5 1 d . P A 1
C301 C 1.1664(7) 0.3301(7) 0.1130(3) 0.0327(16) Uiso 0.5 1 d . P A 1
C302 C 1.2609(7) 0.3572(7) 0.1744(3) 0.0314(14) Uiso 0.5 1 d . P A 1
H302 H 1.2317 0.4262 0.1983 0.038 Uiso 0.5 1 calc R P A 1
C303 C 1.3755(7) 0.3066(7) 0.2024(3) 0.0357(15) Uiso 0.5 1 d . P A 1
H303 H 1.4208 0.3496 0.2389 0.043 Uiso 0.5 1 calc R P A 1
C304 C 1.4249(10) 0.1988(10) 0.1799(4) 0.051(2) Uiso 0.5 1 d . P A 1
H304 H 1.4965 0.1525 0.1978 0.062 Uiso 0.5 1 calc R P A 1
C305 C 1.3390(14) 0.1666(13) 0.1180(6) 0.077(4) Uiso 0.5 1 d . P A 1
H305 H 1.3732 0.1009 0.0941 0.092 Uiso 0.5 1 calc R P A 1
C306 C 1.2188(10) 0.2167(10) 0.0903(4) 0.059(3) Uiso 0.5 1 d . P A 1
H306 H 1.1716 0.1714 0.0546 0.070 Uiso 0.5 1 calc R P A 1
C4 C 0.9840(7) 0.4894(6) 0.1115(3) 0.0257(14) Uiso 0.5 1 d . P A 1
H4 H 1.0230 0.5185 0.1509 0.031 Uiso 0.5 1 calc R P A 1
C5 C 0.8711(7) 0.5511(6) 0.0867(3) 0.0286(14) Uiso 0.5 1 d . P A 1
C501 C 0.8229(8) 0.6614(6) 0.1216(3) 0.0319(15) Uiso 0.5 1 d . P A 1
C502 C 0.9514(7) 0.7193(6) 0.1598(3) 0.0329(14) Uiso 0.5 1 d . P A 1
H502 H 1.0388 0.6870 0.1633 0.039 Uiso 0.5 1 calc R P A 1
C503 C 0.9113(8) 0.8318(7) 0.1890(3) 0.0398(15) Uiso 0.5 1 d . P A 1
H503 H 0.9740 0.8814 0.2188 0.048 Uiso 0.5 1 calc R P A 1
C504 C 0.7822(9) 0.8712(8) 0.1749(3) 0.0457(19) Uiso 0.5 1 d . P A 1
H504 H 0.7708 0.9532 0.1945 0.055 Uiso 0.5 1 calc R P A 1
C505 C 0.6583(11) 0.8163(9) 0.1367(4) 0.053(2) Uiso 0.5 1 d . P A 1
H505 H 0.5706 0.8478 0.1338 0.063 Uiso 0.5 1 calc R P A 1
C506 C 0.6974(9) 0.7106(8) 0.1065(4) 0.044(2) Uiso 0.5 1 d . P A 1
H506 H 0.6366 0.6684 0.0736 0.053 Uiso 0.5 1 calc R P A 1
P2 P 1.05720(14) 0.31518(13) 0.01028(5) 0.0274(3) Uani 0.5 1 d . P A 2
C21 C 0.8901(8) 0.3641(7) -0.0048(3) 0.027(2) Uiso 0.5 1 d . P A 2
C202 C 0.8292(7) 0.1823(7) -0.0835(3) 0.0341(17) Uiso 0.5 1 d . P A 2
H202 H 0.8773 0.1250 -0.0610 0.041 Uiso 0.5 1 calc R P A 2
C203 C 0.7648(8) 0.1534(8) -0.1491(4) 0.049(2) Uiso 0.5 1 d . P A 2
H203 H 0.8044 0.0921 -0.1730 0.058 Uiso 0.5 1 calc R P A 2
C204 C 0.6534(7) 0.2125(8) -0.1739(3) 0.0341(16) Uiso 0.5 1 d . P A 2
H204 H 0.6030 0.1786 -0.2110 0.041 Uiso 0.5 1 calc R P A 2
C205 C 0.6179(9) 0.3181(8) -0.1446(4) 0.053(2) Uiso 0.5 1 d . P A 2
H205 H 0.5413 0.3606 -0.1610 0.064 Uiso 0.5 1 calc R P A 2
C206 C 0.6910(10) 0.3666(9) -0.0909(4) 0.052(3) Uiso 0.5 1 d . P A 2
H206 H 0.6636 0.4432 -0.0716 0.062 Uiso 0.5 1 calc R P A 2
C22 C 0.8440(6) 0.4728(6) 0.0264(2) 0.0311(12) Uiso 0.5 1 d . P A 2
H22 H 0.7670 0.5123 0.0085 0.037 Uiso 0.5 1 calc R P A 2
C23 C 0.9101(7) 0.5261(6) 0.0848(2) 0.0269(14) Uiso 0.5 1 d . P A 2
C231 C 0.8639(7) 0.6427(6) 0.1156(3) 0.0310(15) Uiso 0.5 1 d . P A 2
C232 C 0.9102(8) 0.7295(7) 0.1699(3) 0.0445(18) Uiso 0.5 1 d . P A 2
H232 H 0.9934 0.7046 0.1902 0.053 Uiso 0.5 1 calc R P A 2
C233 C 0.8674(10) 0.8363(8) 0.1996(4) 0.058(2) Uiso 0.5 1 d . P A 2
H233 H 0.9258 0.8804 0.2327 0.070 Uiso 0.5 1 calc R P A 2
C234 C 0.7408(11) 0.8813(10) 0.1822(4) 0.062(3) Uiso 0.5 1 d . P A 2
H234 H 0.6982 0.9497 0.2008 0.075 Uiso 0.5 1 calc R P A 2
C235 C 0.6907(10) 0.7992(10) 0.1295(4) 0.053(3) Uiso 0.5 1 d . P A 2
H235 H 0.6100 0.8277 0.1087 0.064 Uiso 0.5 1 calc R P A 2
C236 C 0.7320(9) 0.6858(8) 0.1007(3) 0.0406(19) Uiso 0.5 1 d . P A 2
H236 H 0.6697 0.6369 0.0704 0.049 Uiso 0.5 1 calc R P A 2
C24 C 1.0174(6) 0.4606(6) 0.1136(2) 0.0214(13) Uiso 0.5 1 d . P A 2
H24 H 1.0514 0.4903 0.1533 0.026 Uiso 0.5 1 calc R P A 2
C25 C 1.0779(6) 0.3547(6) 0.0876(2) 0.0231(13) Uiso 0.5 1 d . P A 2
C251 C 1.1927(7) 0.2976(7) 0.1216(3) 0.0290(14) Uiso 0.5 1 d . P A 2
C252 C 1.2451(8) 0.3969(9) 0.1656(3) 0.0473(19) Uiso 0.5 1 d . P A 2
H252 H 1.2102 0.4783 0.1739 0.057 Uiso 0.5 1 calc R P A 2
C253 C 1.3598(9) 0.3478(9) 0.1942(4) 0.053(2) Uiso 0.5 1 d . P A 2
H253 H 1.4085 0.3941 0.2293 0.064 Uiso 0.5 1 calc R P A 2
C254 C 1.4058(11) 0.2295(11) 0.1721(5) 0.063(3) Uiso 0.5 1 d . P A 2
H254 H 1.4926 0.2118 0.1918 0.076 Uiso 0.5 1 calc R P A 2
C255 C 1.3532(10) 0.1395(10) 0.1301(4) 0.056(2) Uiso 0.5 1 d . P A 2
H255 H 1.3876 0.0579 0.1218 0.067 Uiso 0.5 1 calc R P A 2
C256 C 1.2403(9) 0.1847(8) 0.1007(4) 0.0464(19) Uiso 0.5 1 d . P A 2
H256 H 1.1941 0.1375 0.0654 0.056 Uiso 0.5 1 calc R P A 2
C101 C 0.8029(3) 0.3095(3) -0.06342(11) 0.0296(6) Uani 1 1 d . . . .
C11 C 0.6578(3) 0.3119(4) 0.08952(15) 0.0483(8) Uani 1 1 d . . . .
C12 C 0.6948(4) 0.2045(4) 0.05491(14) 0.0572(11) Uani 1 1 d . . . .
C13 C 0.8115(4) 0.1551(3) 0.08669(16) 0.0513(9) Uani 1 1 d . . . .
C14 C 0.8439(3) 0.2321(3) 0.14164(13) 0.0415(7) Uani 1 1 d . . . .
C15 C 0.7495(3) 0.3273(3) 0.14309(13) 0.0385(7) Uani 1 1 d . . . .
C16 C 0.5391(4) 0.3904(6) 0.0731(3) 0.102(2) Uani 1 1 d . . . .
H16A H 0.5338 0.4078 0.0337 0.153 Uiso 1 1 calc GR . . .
H16B H 0.5483 0.4705 0.0998 0.153 Uiso 1 1 calc GR . . .
H16C H 0.4575 0.3445 0.0750 0.153 Uiso 1 1 calc GR . . .
C17 C 0.6171(7) 0.1488(6) -0.00330(18) 0.135(3) Uani 1 1 d . . . .
H17A H 0.5382 0.1019 0.0009 0.202 Uiso 1 1 calc GR . . .
H17B H 0.6735 0.0912 -0.0232 0.202 Uiso 1 1 calc GR . . .
H17C H 0.5888 0.2167 -0.0258 0.202 Uiso 1 1 calc GR . . .
C18 C 0.8820(7) 0.0386(4) 0.0670(3) 0.109(2) Uani 1 1 d . . . .
H18A H 0.9758 0.0453 0.0873 0.164 Uiso 1 1 calc GR . . .
H18B H 0.8776 0.0306 0.0254 0.164 Uiso 1 1 calc GR . . .
H18C H 0.8387 -0.0360 0.0754 0.164 Uiso 1 1 calc GR . . .
C19 C 0.9537(4) 0.2129(5) 0.1915(2) 0.0825(16) Uani 1 1 d . . . .
H19A H 0.9884 0.2953 0.2133 0.124 Uiso 1 1 calc GR . . .
H19B H 1.0260 0.1672 0.1769 0.124 Uiso 1 1 calc GR . . .
H19C H 0.9182 0.1637 0.2167 0.124 Uiso 1 1 calc GR . . .
C20 C 0.7425(5) 0.4268(4) 0.19366(18) 0.0727(14) Uani 1 1 d . . . .
H20A H 0.6790 0.3987 0.2152 0.109 Uiso 1 1 calc GR . . .
H20B H 0.7128 0.5058 0.1799 0.109 Uiso 1 1 calc GR . . .
H20C H 0.8312 0.4410 0.2189 0.109 Uiso 1 1 calc GR . . .
Fe2 Fe 0.27787(4) 0.65898(4) 0.42202(2) 0.02879(11) Uani 1 1 d . . . .
P3 P 0.30041(15) 0.46305(14) 0.48920(6) 0.0296(3) Uani 0.5 1 d . P B 1
C31 C 0.3666(9) 0.6260(7) 0.5069(3) 0.025(2) Uiso 0.5 1 d . P B 1
C311 C 0.3598(10) 0.7001(10) 0.5643(4) 0.026(3) Uiso 0.5 1 d . P B 1
C312 C 0.4027(8) 0.8219(7) 0.5843(3) 0.0318(18) Uiso 0.5 1 d . P B 1
H312 H 0.4376 0.8663 0.5588 0.038 Uiso 0.5 1 calc R P B 1
C313 C 0.4003(7) 0.8853(8) 0.6370(3) 0.0374(17) Uiso 0.5 1 d . P B 1
H313 H 0.4344 0.9700 0.6481 0.045 Uiso 0.5 1 calc R P B 1
C314 C 0.3473(7) 0.8248(7) 0.6745(3) 0.0338(16) Uiso 0.5 1 d . P B 1
H314 H 0.3415 0.8688 0.7114 0.041 Uiso 0.5 1 calc R P B 1
C315 C 0.3024(8) 0.6992(9) 0.6584(3) 0.0406(19) Uiso 0.5 1 d . P B 1
H315 H 0.2669 0.6568 0.6843 0.049 Uiso 0.5 1 calc R P B 1
C316 C 0.3100(10) 0.6346(10) 0.6027(4) 0.038(3) Uiso 0.5 1 d . P B 1
H316 H 0.2817 0.5482 0.5915 0.046 Uiso 0.5 1 calc R P B 1
C32 C 0.4560(6) 0.6712(5) 0.4754(2) 0.0305(11) Uiso 0.5 1 d . P B 1
H32 H 0.5115 0.7385 0.4989 0.037 Uiso 0.5 1 calc R P B 1
C33 C 0.4922(7) 0.6444(7) 0.4133(3) 0.0250(16) Uiso 0.5 1 d . P B 1
C331 C 0.5723(7) 0.7045(7) 0.3788(3) 0.0305(17) Uiso 0.5 1 d . P B 1
C332 C 0.5693(9) 0.6575(9) 0.3228(4) 0.040(2) Uiso 0.5 1 d . P B 1
H332 H 0.5095 0.5894 0.3034 0.048 Uiso 0.5 1 calc R P B 1
C333 C 0.6564(10) 0.7116(9) 0.2941(4) 0.043(2) Uiso 0.5 1 d . P B 1
H333 H 0.6570 0.6757 0.2553 0.052 Uiso 0.5 1 calc R P B 1
C334 C 0.7364(8) 0.8084(8) 0.3177(4) 0.0455(19) Uiso 0.5 1 d . P B 1
H334 H 0.7959 0.8409 0.2973 0.055 Uiso 0.5 1 calc R P B 1
C335 C 0.7322(7) 0.8624(7) 0.3734(3) 0.0451(16) Uiso 0.5 1 d . P B 1
H335 H 0.7877 0.9345 0.3915 0.054 Uiso 0.5 1 calc R P B 1
C336 C 0.6477(7) 0.8118(7) 0.4027(3) 0.0425(16) Uiso 0.5 1 d . P B 1
H336 H 0.6418 0.8523 0.4402 0.051 Uiso 0.5 1 calc R P B 1
C34 C 0.4106(7) 0.5364(7) 0.3882(3) 0.0249(17) Uiso 0.5 1 d . P B 1
H34 H 0.4090 0.5048 0.3488 0.030 Uiso 0.5 1 calc R P B 1
C35 C 0.3300(8) 0.4703(6) 0.4170(3) 0.0281(16) Uiso 0.5 1 d . P B 1
C351 C 0.2515(8) 0.3529(7) 0.3855(3) 0.0310(17) Uiso 0.5 1 d . P B 1
C352 C 0.1364(9) 0.3091(8) 0.4016(4) 0.042(2) Uiso 0.5 1 d . P B 1
H352 H 0.1058 0.3567 0.4330 0.051 Uiso 0.5 1 calc R P B 1
C353 C 0.0668(11) 0.1997(10) 0.3733(4) 0.049(3) Uiso 0.5 1 d . P B 1
H353 H -0.0103 0.1727 0.3853 0.059 Uiso 0.5 1 calc R P B 1
C354 C 0.1127(10) 0.1240(9) 0.3241(4) 0.040(2) Uiso 0.5 1 d . P B 1
H354 H 0.0648 0.0498 0.3028 0.048 Uiso 0.5 1 calc R P B 1
C355 C 0.2277(9) 0.1664(8) 0.3107(3) 0.039(2) Uiso 0.5 1 d . P B 1
H355 H 0.2617 0.1187 0.2803 0.046 Uiso 0.5 1 calc R P B 1
C356 C 0.2959(8) 0.2768(7) 0.3402(3) 0.0324(16) Uiso 0.5 1 d . P B 1
H356 H 0.3753 0.3018 0.3294 0.039 Uiso 0.5 1 calc R P B 1
P4 P 0.54515(15) 0.68219(13) 0.49054(5) 0.0288(3) Uani 0.5 1 d . P B 2
C41 C 0.3938(9) 0.6302(8) 0.5063(4) 0.029(2) Uiso 0.5 1 d . P B 2
C411 C 0.3649(11) 0.6809(10) 0.5645(4) 0.029(3) Uiso 0.5 1 d . P B 2
C412 C 0.4263(9) 0.7996(9) 0.5922(4) 0.044(2) Uiso 0.5 1 d . P B 2
H412 H 0.4819 0.8442 0.5740 0.053 Uiso 0.5 1 calc R P B 2
C413 C 0.4028(8) 0.8510(8) 0.6483(3) 0.0418(18) Uiso 0.5 1 d . P B 2
H413 H 0.4399 0.9319 0.6666 0.050 Uiso 0.5 1 calc R P B 2
C414 C 0.3260(7) 0.7831(8) 0.6763(3) 0.0340(15) Uiso 0.5 1 d . P B 2
H414 H 0.3123 0.8162 0.7137 0.041 Uiso 0.5 1 calc R P B 2
C415 C 0.2713(9) 0.6682(8) 0.6489(3) 0.043(2) Uiso 0.5 1 d . P B 2
H415 H 0.2200 0.6205 0.6677 0.052 Uiso 0.5 1 calc R P B 2
C416 C 0.2887(11) 0.6215(10) 0.5957(5) 0.038(3) Uiso 0.5 1 d . P B 2
H416 H 0.2460 0.5423 0.5780 0.046 Uiso 0.5 1 calc R P B 2
C42 C 0.3166(6) 0.5249(6) 0.4749(3) 0.0310(12) Uiso 0.5 1 d . P B 2
H42 H 0.2662 0.4886 0.4980 0.037 Uiso 0.5 1 calc R P B 2
C43 C 0.2917(7) 0.4522(6) 0.4131(3) 0.0262(15) Uiso 0.5 1 d . P B 2
C431 C 0.2115(8) 0.3413(7) 0.3794(3) 0.0316(18) Uiso 0.5 1 d . P B 2
C432 C 0.1008(9) 0.2945(8) 0.3946(4) 0.039(2) Uiso 0.5 1 d . P B 2
H432 H 0.0676 0.3407 0.4256 0.047 Uiso 0.5 1 calc R P B 2
C433 C 0.0370(11) 0.1836(10) 0.3666(4) 0.046(3) Uiso 0.5 1 d . P B 2
H433 H -0.0403 0.1552 0.3779 0.055 Uiso 0.5 1 calc R P B 2
C434 C 0.0797(11) 0.1172(10) 0.3251(4) 0.051(3) Uiso 0.5 1 d . P B 2
H434 H 0.0369 0.0378 0.3079 0.062 Uiso 0.5 1 calc R P B 2
C435 C 0.1876(10) 0.1595(8) 0.3050(4) 0.045(2) Uiso 0.5 1 d . P B 2
H435 H 0.2147 0.1122 0.2726 0.054 Uiso 0.5 1 calc R P B 2
C436 C 0.2544(9) 0.2700(8) 0.3323(3) 0.041(2) Uiso 0.5 1 d . P B 2
H436 H 0.3296 0.2987 0.3195 0.049 Uiso 0.5 1 calc R P B 2
C44 C 0.3825(7) 0.5136(7) 0.3890(3) 0.0255(17) Uiso 0.5 1 d . P B 2
H44 H 0.3869 0.4834 0.3500 0.031 Uiso 0.5 1 calc R P B 2
C45 C 0.4688(7) 0.6178(7) 0.4184(3) 0.0283(17) Uiso 0.5 1 d . P B 2
C451 C 0.5627(7) 0.6788(7) 0.3890(3) 0.0304(17) Uiso 0.5 1 d . P B 2
C452 C 0.5803(11) 0.6359(10) 0.3308(5) 0.049(3) Uiso 0.5 1 d . P B 2
H452 H 0.5289 0.5634 0.3100 0.059 Uiso 0.5 1 calc R P B 2
C453 C 0.6633(12) 0.6901(11) 0.3038(5) 0.059(3) Uiso 0.5 1 d . P B 2
H453 H 0.6649 0.6605 0.2645 0.071 Uiso 0.5 1 calc R P B 2
C454 C 0.7500(9) 0.7947(9) 0.3361(4) 0.054(2) Uiso 0.5 1 d . P B 2
H454 H 0.8081 0.8370 0.3182 0.065 Uiso 0.5 1 calc R P B 2
C455 C 0.7464(8) 0.8312(8) 0.3931(4) 0.0544(19) Uiso 0.5 1 d . P B 2
H455 H 0.8061 0.8968 0.4153 0.065 Uiso 0.5 1 calc R P B 2
C456 C 0.6586(7) 0.7754(7) 0.4190(3) 0.0453(17) Uiso 0.5 1 d . P B 2
H456 H 0.6620 0.8024 0.4589 0.054 Uiso 0.5 1 calc R P B 2
C51 C 0.0707(4) 0.6805(4) 0.40572(18) 0.0530(9) Uani 1 1 d . . . .
C52 C 0.1350(4) 0.7867(4) 0.44370(14) 0.0522(9) Uani 1 1 d . . . .
C53 C 0.2243(3) 0.8445(3) 0.41586(14) 0.0425(7) Uani 1 1 d . . . .
C54 C 0.2119(3) 0.7730(3) 0.36002(12) 0.0379(7) Uani 1 1 d . . . .
C55 C 0.1190(3) 0.6721(3) 0.35431(14) 0.0441(8) Uani 1 1 d . . . .
C56 C -0.0337(5) 0.5957(5) 0.4172(4) 0.127(3) Uani 1 1 d . . . .
H56A H -0.1217 0.6322 0.4074 0.191 Uiso 1 1 calc GR . . .
H56B H -0.0144 0.5868 0.4582 0.191 Uiso 1 1 calc GR . . .
H56C H -0.0334 0.5123 0.3937 0.191 Uiso 1 1 calc GR . . .
C57 C 0.1039(7) 0.8336(6) 0.50145(18) 0.117(3) Uani 1 1 d . . . .
H57A H 0.1611 0.9082 0.5199 0.176 Uiso 1 1 calc R . . .
H57B H 0.0098 0.8564 0.4967 0.176 Uiso 1 1 calc R . . .
H57C H 0.1204 0.7671 0.5257 0.176 Uiso 1 1 calc R . . .
C58 C 0.3083(5) 0.9618(4) 0.4403(2) 0.0897(18) Uani 1 1 d . . . .
H58A H 0.3845 0.9629 0.4212 0.134 Uiso 1 1 calc GR . . .
H58B H 0.3410 0.9636 0.4818 0.134 Uiso 1 1 calc GR . . .
H58C H 0.2545 1.0361 0.4339 0.134 Uiso 1 1 calc GR . . .
C59 C 0.2798(5) 0.8043(5) 0.3141(2) 0.0821(16) Uani 1 1 d . . . .
H59A H 0.3005 0.7259 0.2910 0.123 Uiso 1 1 calc GR . . .
H59B H 0.3628 0.8532 0.3319 0.123 Uiso 1 1 calc GR . . .
H59C H 0.2206 0.8542 0.2891 0.123 Uiso 1 1 calc GR . . .
C60 C 0.0740(5) 0.5758(4) 0.3011(2) 0.094(2) Uani 1 1 d . . . .
H60A H 0.0527 0.4951 0.3123 0.141 Uiso 1 1 calc GR . . .
H60B H 0.1457 0.5643 0.2793 0.141 Uiso 1 1 calc GR . . .
H60C H -0.0057 0.6052 0.2770 0.141 Uiso 1 1 calc GR . . .

loop_
_atom_site_aniso_label
_atom_site_aniso_U_11
_atom_site_aniso_U_22
_atom_site_aniso_U_33
_atom_site_aniso_U_23
_atom_site_aniso_U_13
_atom_site_aniso_U_12
Fe1 0.0378(3) 0.0335(2) 0.0205(2) 0.00272(16) 0.00775(17) -0.00864(18)
P1 0.0295(7) 0.0323(7) 0.0214(6) 0.0009(5) 0.0066(5) -0.0015(6)
P2 0.0325(7) 0.0280(7) 0.0209(6) 0.0024(5) 0.0048(5) -0.0003(5)
C101 0.0332(14) 0.0342(15) 0.0227(12) 0.0047(10) 0.0087(10) -0.0046(11)
C11 0.0381(17) 0.061(2) 0.0495(19) 0.0241(17) 0.0071(14) -0.0149(15)
C12 0.076(3) 0.064(2) 0.0288(15) 0.0037(15) 0.0075(16) -0.046(2)
C13 0.078(3) 0.0302(17) 0.056(2) 0.0041(14) 0.0388(19) -0.0125(16)
C14 0.0443(18) 0.0504(19) 0.0352(15) 0.0202(14) 0.0111(13) -0.0061(14)
C15 0.0424(17) 0.0444(18) 0.0330(15) 0.0046(13) 0.0187(13) -0.0101(14)
C16 0.031(2) 0.123(5) 0.171(6) 0.093(4) 0.016(3) -0.004(2)
C17 0.186(6) 0.173(6) 0.034(2) 0.001(3) 0.008(3) -0.152(5)
C18 0.181(6) 0.029(2) 0.157(5) 0.014(3) 0.125(5) 0.006(3)
C19 0.058(3) 0.119(4) 0.082(3) 0.074(3) -0.005(2) -0.018(3)
C20 0.098(3) 0.067(3) 0.062(2) -0.014(2) 0.055(2) -0.029(2)
Fe2 0.0377(2) 0.0279(2) 0.0203(2) 0.00266(15) 0.00581(16) 0.00198(17)
P3 0.0372(8) 0.0287(7) 0.0215(6) 0.0017(5) 0.0040(5) -0.0027(6)
P4 0.0399(8) 0.0264(7) 0.0197(6) 0.0020(5) 0.0062(5) -0.0021(6)
C51 0.0417(19) 0.049(2) 0.080(3) 0.0329(19) 0.0217(18) 0.0184(16)
C52 0.073(2) 0.055(2) 0.0368(17) 0.0177(15) 0.0222(16) 0.0378(19)
C53 0.0502(19) 0.0273(15) 0.0412(16) 0.0030(12) -0.0091(14) 0.0066(13)
C54 0.0392(16) 0.0478(18) 0.0301(14) 0.0162(13) 0.0075(12) 0.0113(13)
C55 0.0438(18) 0.0357(17) 0.0424(17) -0.0015(13) -0.0102(14) 0.0056(13)
C56 0.055(3) 0.093(4) 0.278(9) 0.105(5) 0.079(4) 0.029(3)
C57 0.173(6) 0.151(5) 0.045(2) 0.037(3) 0.047(3) 0.126(5)
C58 0.097(4) 0.028(2) 0.113(4) 0.009(2) -0.049(3) -0.003(2)
C59 0.080(3) 0.117(4) 0.081(3) 0.074(3) 0.047(3) 0.053(3)
C60 0.104(4) 0.061(3) 0.075(3) -0.023(2) -0.053(3) 0.028(3)

loop_
_atom_type_symbol
_atom_type_description
_atom_type_scat_dispersion_real
_atom_type_scat_dispersion_imag
_atom_type_scat_source
C C 0.0181 0.0091 'International Tables Vol C Tables 4.2.6.8 and 6.1.1.4'
H H 0.0000 0.0000 'International Tables Vol C Tables 4.2.6.8 and 6.1.1.4'
Fe Fe -1.1336 3.1974 'International Tables Vol C Tables 4.2.6.8 and 6.1.1.4'
P P 0.2955 0.4335 'International Tables Vol C Tables 4.2.6.8 and 6.1.1.4'

loop_
_exptl_crystal_face_index_h
_exptl_crystal_face_index_k
_exptl_crystal_face_index_l
_exptl_crystal_face_perp_dist
_exptl_oxdiff_crystal_face_indexfrac_h
_exptl_oxdiff_crystal_face_indexfrac_k
_exptl_oxdiff_crystal_face_indexfrac_l
_exptl_oxdiff_crystal_face_x
_exptl_oxdiff_crystal_face_y
_exptl_oxdiff_crystal_face_z
-6 -3 7 0.0633 -5.5871 -3.3653 7.3270 0.0629 0.1792 0.9818
5 4 -9 0.0426 4.8656 4.1103 -8.7270 -0.0025 -0.0086 -1.0000
4 -4 7 0.0246 4.4273 -3.7366 6.9307 -0.3336 -0.9427 0.0089
-4 4 -7 0.0180 -4.4273 3.7366 -6.9307 0.3336 0.9427 -0.0089

loop_
_geom_angle_atom_site_label_1
_geom_angle_atom_site_label_2
_geom_angle_atom_site_label_3
_geom_angle
C2 Fe1 C3 42.0(2)
C2 Fe1 C4 74.6(2)
C2 Fe1 C11 149.01(19)
C2 Fe1 C12 116.45(19)
C2 Fe1 C13 107.24(19)
C2 Fe1 C14 129.35(19)
C2 Fe1 C15 168.28(19)
C3 Fe1 C4 41.0(3)
C3 Fe1 C11 168.7(2)
C3 Fe1 C12 149.6(2)
C3 Fe1 C13 116.3(2)
C3 Fe1 C14 108.0(2)
C3 Fe1 C15 130.11(19)
C4 Fe1 C11 129.4(2)
C4 Fe1 C12 168.6(2)
C4 Fe1 C13 142.3(2)
C4 Fe1 C14 108.9(2)
C4 Fe1 C15 103.53(18)
C22 Fe1 C21 39.7(3)
C22 Fe1 C23 41.9(2)
C22 Fe1 C24 74.3(2)
C22 Fe1 C11 106.69(19)
C22 Fe1 C12 115.4(2)
C22 Fe1 C13 148.52(19)
C22 Fe1 C14 168.09(19)
C22 Fe1 C15 129.15(19)
C23 Fe1 C21 73.7(3)
C23 Fe1 C24 40.2(2)
C23 Fe1 C11 114.3(2)
C23 Fe1 C12 147.0(2)
C23 Fe1 C13 169.5(2)
C23 Fe1 C14 129.86(19)
C23 Fe1 C15 107.2(2)
C24 Fe1 C21 86.7(2)
C24 Fe1 C11 138.8(2)
C24 Fe1 C12 170.21(19)
C11 Fe1 C21 121.1(2)
C11 Fe1 C12 39.41(16)
C12 Fe1 C21 101.8(2)
C13 Fe1 C21 115.0(2)
C13 Fe1 C24 131.6(2)
C13 Fe1 C11 67.19(15)
C13 Fe1 C12 40.06(16)
C14 Fe1 C21 152.2(2)
C14 Fe1 C24 103.31(18)
C14 Fe1 C11 67.14(13)
C14 Fe1 C12 66.92(13)
C14 Fe1 C13 40.14(14)
C14 Fe1 C15 39.75(13)
C15 Fe1 C21 160.1(2)
C15 Fe1 C24 106.95(17)
C15 Fe1 C11 39.77(13)
C15 Fe1 C12 66.24(13)
C15 Fe1 C13 66.91(13)
C5 P1 C1 95.2(3)
P1 C1 Fe1 91.4(3)
C2 C1 Fe1 64.1(3)
C2 C1 P1 122.2(5)
C2 C1 C101 117.7(6)
C101 C1 Fe1 129.6(4)
C101 C1 P1 117.9(5)
C103 C102 C101 130.1(8)
C102 C103 C104 111.5(7)
C103 C104 C105 119.2(6)
C104 C105 C106 121.2(7)
C101 C106 C105 120.4(7)
C1 C2 Fe1 76.0(4)
C1 C2 C3 124.5(6)
C3 C2 Fe1 69.3(4)
C2 C3 Fe1 68.7(4)
C2 C3 C301 121.1(6)
C301 C3 Fe1 128.4(5)
C4 C3 Fe1 70.9(4)
C4 C3 C2 118.2(6)
C4 C3 C301 120.5(6)
C3 C301 C302 136.2(6)
C306 C301 C3 123.3(7)
C306 C301 C302 100.2(7)
C303 C302 C301 136.4(6)
C304 C303 C302 122.2(7)
C303 C304 C305 104.5(9)
C306 C305 C304 132.1(11)
C301 C306 C305 123.1(10)
C3 C4 Fe1 68.1(3)
C5 C4 Fe1 78.7(4)
C5 C4 C3 125.2(6)
P1 C5 Fe1 89.3(3)
C4 C5 Fe1 63.4(4)
C4 C5 P1 124.2(5)
C4 C5 C501 119.1(5)
C501 C5 Fe1 136.5(4)
C501 C5 P1 114.0(5)
C5 C501 C502 102.2(6)
C506 C501 C5 123.3(7)
C506 C501 C502 131.7(7)
C503 C502 C501 103.7(6)
C504 C503 C502 120.8(7)
C503 C504 C505 135.1(8)
C506 C505 C504 104.1(9)
C505 C506 C501 122.6(8)
C21 P2 C25 95.0(3)
P2 C21 Fe1 94.4(3)
C22 C21 Fe1 64.9(4)
C22 C21 P2 123.2(5)
C22 C21 C101 117.2(6)
C101 C21 Fe1 125.7(4)
C101 C21 P2 117.5(5)
C101 C202 C203 107.7(6)
C204 C203 C202 123.0(7)
C205 C204 C203 118.3(7)
C204 C205 C206 120.6(9)
C205 C206 C101 123.5(9)
C21 C22 Fe1 75.4(4)
C21 C22 C23 122.6(6)
C23 C22 Fe1 70.4(4)
C22 C23 Fe1 67.6(3)
C22 C23 C231 121.6(6)
C231 C23 Fe1 131.3(5)
C24 C23 Fe1 71.0(3)
C24 C23 C22 118.7(6)
C24 C23 C231 119.6(5)
C232 C231 C23 137.3(6)
C236 C231 C23 122.7(6)
C236 C231 C232 99.0(7)
C233 C232 C231 138.0(8)
C232 C233 C234 121.4(9)
C233 C234 C235 102.4(9)
C236 C235 C234 135.5(9)
C235 C236 C231 121.9(8)
C23 C24 Fe1 68.8(3)
C25 C24 Fe1 78.7(3)
C25 C24 C23 125.1(5)
P2 C25 Fe1 89.3(3)
C24 C25 Fe1 63.8(3)
C24 C25 P2 121.8(5)
C24 C25 C251 120.0(5)
C251 C25 Fe1 134.9(4)
C251 C25 P2 115.4(4)
C252 C251 C25 103.0(6)
C256 C251 C25 121.3(6)
C256 C251 C252 133.9(8)
C253 C252 C251 103.2(8)
C252 C253 C254 121.0(9)
C255 C254 C253 133.1(11)
C254 C255 C256 107.1(10)
C255 C256 C251 120.4(8)
C102 C101 C1 130.4(5)
C102 C101 C106 108.0(5)
C106 C101 C1 119.5(5)
C202 C101 C21 114.0(5)
C206 C101 C21 124.7(6)
C206 C101 C202 120.2(5)
C12 C11 Fe1 70.5(2)
C12 C11 C15 107.3(3)
C12 C11 C16 125.8(4)
C15 C11 Fe1 69.42(17)
C15 C11 C16 126.8(4)
C16 C11 Fe1 127.6(3)
C11 C12 Fe1 70.06(18)
C11 C12 C13 108.4(3)
C11 C12 C17 124.6(5)
C13 C12 Fe1 69.10(19)
C13 C12 C17 126.8(5)
C17 C12 Fe1 129.9(2)
C12 C13 Fe1 70.84(19)
C12 C13 C18 126.3(4)
C14 C13 Fe1 69.64(18)
C14 C13 C12 107.3(3)
C14 C13 C18 126.3(5)
C18 C13 Fe1 127.5(3)
C13 C14 Fe1 70.22(18)
C13 C14 C19 127.1(4)
C15 C14 Fe1 70.37(17)
C15 C14 C13 107.9(3)
C15 C14 C19 124.9(4)
C19 C14 Fe1 127.7(2)
C11 C15 Fe1 70.82(18)
C11 C15 C20 124.9(4)
C14 C15 Fe1 69.88(16)
C14 C15 C11 109.0(3)
C14 C15 C20 126.1(3)
C20 C15 Fe1 127.1(2)
C32 Fe2 C31 40.2(3)
C32 Fe2 C34 69.1(2)
C32 Fe2 C35 78.1(3)
C32 Fe2 C51 151.5(2)
C32 Fe2 C52 117.2(2)
C32 Fe2 C53 105.65(19)
C32 Fe2 C54 126.46(19)
C32 Fe2 C55 165.0(2)
C34 Fe2 C31 90.0(3)
C34 Fe2 C51 136.2(2)
C34 Fe2 C52 171.7(2)
C35 Fe2 C31 72.0(3)
C35 Fe2 C34 40.0(3)
C35 Fe2 C51 112.6(2)
C35 Fe2 C52 143.9(2)
C44 Fe2 C41 85.6(3)
C44 Fe2 C51 128.1(2)
C44 Fe2 C52 167.5(2)
C44 Fe2 C53 143.6(2)
C44 Fe2 C54 109.8(2)
C44 Fe2 C55 103.0(2)
C45 Fe2 C41 68.4(3)
C45 Fe2 C44 41.1(3)
C45 Fe2 C51 166.5(2)
C45 Fe2 C52 150.8(2)
C45 Fe2 C53 116.5(2)
C45 Fe2 C54 107.2(2)
C45 Fe2 C55 128.2(2)
C51 Fe2 C31 115.8(3)
C51 Fe2 C41 123.0(3)
C52 Fe2 C31 98.3(2)
C52 Fe2 C41 103.0(2)
C52 Fe2 C51 39.45(16)
C53 Fe2 C31 114.9(2)
C53 Fe2 C34 135.0(2)
C53 Fe2 C35 172.8(2)
C53 Fe2 C41 114.9(2)
C53 Fe2 C51 67.06(14)
C53 Fe2 C52 39.98(15)
C54 Fe2 C31 153.8(2)
C54 Fe2 C34 105.6(2)
C54 Fe2 C35 132.9(2)
C54 Fe2 C41 151.4(2)
C54 Fe2 C51 66.58(13)
C54 Fe2 C52 66.50(12)
C54 Fe2 C53 39.94(12)
C55 Fe2 C31 154.4(3)
C55 Fe2 C34 106.1(2)
C55 Fe2 C35 107.8(2)
C55 Fe2 C41 161.8(3)
C55 Fe2 C51 39.53(15)
C55 Fe2 C52 66.31(14)
C55 Fe2 C53 67.08(12)
C55 Fe2 C54 39.75(13)
C31 P3 Fe2 49.3(2)
C31 P3 C35 85.3(3)
C35 P3 Fe2 47.6(2)
P3 C31 Fe2 90.2(3)
C311 C31 Fe2 130.2(6)
C311 C31 P3 118.9(6)
C32 C31 Fe2 64.5(4)
C32 C31 P3 120.8(5)
C32 C31 C311 117.9(7)
C312 C311 C31 126.7(9)
C312 C311 C316 116.8(9)
C316 C311 C31 116.4(9)
C313 C312 C311 125.7(8)
C312 C313 C314 118.6(7)
C313 C314 C315 120.0(7)
C314 C315 C316 119.6(7)
C311 C316 C315 119.3(9)
C31 C32 Fe2 75.3(4)
C31 C32 C33 139.9(6)
C33 C32 Fe2 76.7(3)
C32 C33 Fe2 59.8(3)
C331 C33 Fe2 132.8(5)
C331 C33 C32 138.5(6)
C34 C33 Fe2 64.9(4)
C34 C33 C32 100.9(6)
C34 C33 C331 120.4(6)
C332 C331 C33 121.4(7)
C332 C331 C336 118.4(8)
C336 C331 C33 120.2(6)
C331 C332 C333 118.6(9)
C334 C333 C332 123.4(9)
C333 C334 C335 118.0(8)
C336 C335 C334 120.0(7)
C331 C336 C335 121.1(7)
C33 C34 Fe2 77.4(4)
C33 C34 C35 125.4(6)
C35 C34 Fe2 69.9(4)
P3 C35 Fe2 91.9(3)
C34 C35 Fe2 70.1(4)
C34 C35 P3 140.9(5)
C34 C35 C351 119.8(6)
C351 C35 Fe2 130.0(5)
C351 C35 P3 98.5(5)
C352 C351 C35 122.6(6)
C356 C351 C35 120.4(7)
C356 C351 C352 116.8(7)
C353 C352 C351 122.2(8)
C352 C353 C354 119.8(9)
C355 C354 C353 116.6(9)
C354 C355 C356 122.2(8)
C355 C356 C351 122.3(7)
C41 P4 C45 83.7(4)
P4 C41 Fe2 92.5(4)
C411 C41 Fe2 127.0(6)
C411 C41 P4 117.4(7)
C42 C41 Fe2 65.2(4)
C42 C41 P4 124.1(6)
C42 C41 C411 116.7(8)
C412 C411 C41 116.8(9)
C416 C411 C41 127.0(10)
C416 C411 C412 116.1(9)
C411 C412 C413 118.7(8)
C414 C413 C412 120.8(7)
C415 C414 C413 118.7(7)
C416 C415 C414 121.0(8)
C415 C416 C411 124.7(10)
C41 C42 C43 136.9(7)
C42 C43 Fe2 63.5(3)
C431 C43 Fe2 136.8(5)
C431 C43 C42 137.7(6)
C44 C43 Fe2 64.7(4)
C44 C43 C42 101.8(6)
C44 C43 C431 120.3(6)
C432 C431 C43 123.2(7)
C432 C431 C436 116.4(7)
C436 C431 C43 120.1(7)
C433 C432 C431 122.1(8)
C434 C433 C432 121.0(10)
C433 C434 C435 121.1(10)
C436 C435 C434 119.3(8)
C435 C436 C431 120.0(8)
C43 C44 Fe2 77.0(4)
C43 C44 C45 124.9(6)
C45 C44 Fe2 68.6(4)
P4 C45 Fe2 98.4(3)
C44 C45 Fe2 70.4(4)
C44 C45 P4 138.2(6)
C44 C45 C451 121.4(6)
C451 C45 Fe2 128.9(5)
C451 C45 P4 97.4(5)
C452 C451 C45 124.8(7)
C456 C451 C45 122.4(6)
C456 C451 C452 112.2(8)
C453 C452 C451 125.5(10)
C452 C453 C454 118.3(11)
C455 C454 C453 118.4(9)
C454 C455 C456 121.7(8)
C455 C456 C451 123.3(7)
C52 C51 Fe2 70.1(2)
C52 C51 C56 126.1(5)
C55 C51 Fe2 69.40(19)
C55 C51 C52 107.6(3)
C55 C51 C56 126.3(5)
C56 C51 Fe2 127.6(3)
C51 C52 Fe2 70.42(19)
C51 C52 C53 108.7(3)
C51 C52 C57 124.2(5)
C53 C52 Fe2 69.62(18)
C53 C52 C57 127.0(5)
C57 C52 Fe2 129.4(3)
C52 C53 Fe2 70.40(18)
C52 C53 C58 125.9(4)
C54 C53 Fe2 69.83(17)
C54 C53 C52 106.8(3)
C54 C53 C58 127.2(4)
C58 C53 Fe2 127.3(3)
C53 C54 Fe2 70.23(17)
C53 C54 C59 125.6(4)
C55 C54 Fe2 70.04(18)
C55 C54 C53 108.4(3)
C55 C54 C59 125.9(4)
C59 C54 Fe2 128.3(2)
C51 C55 Fe2 71.1(2)
C51 C55 C54 108.5(3)
C51 C55 C60 125.8(4)
C54 C55 Fe2 70.22(17)
C54 C55 C60 125.6(4)
C60 C55 Fe2 126.9(3)

loop_
_geom_bond_atom_site_label_1
_geom_bond_atom_site_label_2
_geom_bond_distance
Fe1 C2 2.000(6)
Fe1 C3 2.007(6)
Fe1 C4 2.045(6)
Fe1 C21 2.149(7)
Fe1 C22 2.012(6)
Fe1 C23 2.050(6)
Fe1 C24 2.078(6)
Fe1 C11 2.089(3)
Fe1 C12 2.095(3)
Fe1 C13 2.072(3)
Fe1 C14 2.064(3)
Fe1 C15 2.070(3)
P1 C1 1.807(7)
P1 C5 1.783(6)
C1 C2 1.426(9)
C1 C101 1.462(7)
C102 C103 1.351(11)
C102 C101 1.368(9)
C103 C104 1.373(10)
C104 C105 1.399(10)
C105 C106 1.409(11)
C106 C101 1.406(8)
C2 C3 1.436(8)
C3 C301 1.487(10)
C3 C4 1.421(9)
C301 C302 1.573(9)
C301 C306 1.406(12)
C302 C303 1.382(10)
C303 C304 1.341(12)
C304 C305 1.552(16)
C305 C306 1.420(16)
C4 C5 1.402(9)
C5 C501 1.483(10)
C501 C502 1.512(9)
C501 C506 1.387(11)
C502 C503 1.401(10)
C503 C504 1.377(11)
C504 C505 1.467(13)
C505 C506 1.354(13)
P2 C21 1.769(8)
P2 C25 1.806(5)
C21 C22 1.419(9)
C21 C101 1.533(8)
C202 C203 1.560(11)
C202 C101 1.418(8)
C203 C204 1.376(11)
C204 C205 1.327(12)
C205 C206 1.375(13)
C206 C101 1.391(10)
C22 C23 1.454(8)
C23 C231 1.479(9)
C23 C24 1.418(9)
C231 C232 1.470(10)
C231 C236 1.419(10)
C232 C233 1.372(12)
C233 C234 1.387(13)
C234 C235 1.425(14)
C235 C236 1.411(13)
C24 C25 1.412(9)
C25 C251 1.476(9)
C251 C252 1.400(10)
C251 C256 1.365(11)
C252 C253 1.379(12)
C253 C254 1.415(14)
C254 C255 1.310(15)
C255 C256 1.355(14)
C11 C12 1.411(6)
C11 C15 1.415(5)
C11 C16 1.497(6)
C12 C13 1.427(6)
C12 C17 1.492(5)
C13 C14 1.419(5)
C13 C18 1.502(6)
C14 C15 1.406(5)
C14 C19 1.503(5)
C15 C20 1.500(5)
Fe2 C31 2.135(8)
Fe2 C32 1.993(6)
Fe2 C34 2.083(7)
Fe2 C35 2.080(7)
Fe2 C41 2.190(8)
Fe2 C44 2.040(7)
Fe2 C45 2.016(7)
Fe2 C51 2.093(4)
Fe2 C52 2.089(3)
Fe2 C53 2.079(3)
Fe2 C54 2.074(3)
Fe2 C55 2.071(3)
P3 C31 1.826(8)
P3 C35 1.829(7)
C31 C311 1.494(13)
C31 C32 1.424(10)
C311 C312 1.358(13)
C311 C316 1.407(14)
C312 C313 1.345(10)
C313 C314 1.376(11)
C314 C315 1.392(11)
C315 C316 1.423(13)
C32 C33 1.590(8)
C33 C331 1.484(10)
C33 C34 1.406(10)
C331 C332 1.353(12)
C331 C336 1.364(10)
C332 C333 1.404(14)
C333 C334 1.301(12)
C334 C335 1.380(11)
C335 C336 1.375(11)
C34 C35 1.425(10)
C35 C351 1.502(10)
C351 C352 1.410(11)
C351 C356 1.406(10)
C352 C353 1.377(14)
C353 C354 1.484(14)
C354 C355 1.373(13)
C355 C356 1.387(11)
P4 C41 1.772(9)
P4 C45 1.779(6)
C41 C411 1.506(13)
C41 C42 1.399(10)
C411 C412 1.421(14)
C411 C416 1.396(15)
C412 C413 1.442(12)
C413 C414 1.397(11)
C414 C415 1.364(11)
C415 C416 1.343(13)
C42 C43 1.537(8)
C43 C431 1.473(10)
C43 C44 1.399(10)
C431 C432 1.372(11)
C431 C436 1.410(10)
C432 C433 1.364(13)
C433 C434 1.281(14)
C434 C435 1.392(13)
C435 C436 1.369(12)
C44 C45 1.423(10)
C45 C451 1.501(10)
C451 C452 1.446(13)
C451 C456 1.426(10)
C452 C453 1.346(16)
C453 C454 1.446(15)
C454 C455 1.371(13)
C455 C456 1.371(12)
C51 C52 1.412(6)
C51 C55 1.408(5)
C51 C56 1.494(6)
C52 C53 1.425(5)
C52 C57 1.495(5)
C53 C54 1.418(4)
C53 C58 1.492(5)
C54 C55 1.409(5)
C54 C59 1.492(5)
C55 C60 1.504(5)

loop_
_geom_torsion_atom_site_label_1
_geom_torsion_atom_site_label_2
_geom_torsion_atom_site_label_3
_geom_torsion_atom_site_label_4
_geom_torsion
C5_a P1_a C1_a C2_a -33.7(6)
C5 P1 C1 C101 163.6(5)
C5 P1 C1 Fe1 26.3(3)
C101 C102 C103 C104 37.5(13)
C102 C103 C104 C105 -12.8(10)
C103 C104 C105 C106 -2.4(11)
C104 C105 C106 C101 0.4(11)
C101 C1 C2 C3 -175.2(5)
P1 C1 C2 C3 22.0(9)
Fe1 C1 C2 C3 -52.2(5)
C101 C1 C2 Fe1 -123.1(5)
P1 C1 C2 Fe1 74.2(5)
C1 C2 C3 C4 2.4(9)
Fe1 C2 C3 C4 -52.6(5)
C1 C2 C3 C301 178.0(6)
Fe1 C2 C3 C301 123.0(6)
C1 C2 C3 Fe1 55.0(6)
C4 C3 C301 C306 169.4(7)
C2 C3 C301 C306 -6.0(10)
Fe1 C3 C301 C306 80.4(9)
C4 C3 C301 C302 -3.2(11)
C2 C3 C301 C302 -178.6(7)
Fe1 C3 C301 C302 -92.2(9)
C306 C301 C302 C303 8.0(11)
C3 C301 C302 C303 -178.3(8)
C301 C302 C303 C304 -8.8(13)
C302 C303 C304 C305 7.7(11)
C303 C304 C305 C306 -11.3(16)
C3 C301 C306 C305 176.4(9)
C302 C301 C306 C305 -8.8(12)
C304 C305 C306 C301 13.6(19)
C2 C3 C4 C5 -5.6(9)
C301 C3 C4 C5 178.8(6)
Fe1 C3 C4 C5 -57.2(6)
C2 C3 C4 Fe1 51.5(5)
C301 C3 C4 Fe1 -124.0(6)
C3 C4 C5 C501 -176.8(6)
Fe1 C4 C5 C501 130.5(5)
C3 C4 C5 P1 -16.5(9)
Fe1 C4 C5 P1 -69.2(5)
C3 C4 C5 Fe1 52.6(5)
C1 P1 C5 C4 31.5(6)
C1 P1 C5 C501 -167.3(5)
C1 P1 C5 Fe1 -25.2(3)
C4 C5 C501 C506 -164.8(7)
P1 C5 C501 C506 33.0(9)
Fe1 C5 C501 C506 -83.8(9)
C4 C5 C501 C502 32.1(7)
P1 C5 C501 C502 -130.2(5)
Fe1 C5 C501 C502 113.0(6)
C506 C501 C502 C503 12.7(10)
C5 C501 C502 C503 173.7(5)
C501 C502 C503 C504 -6.4(9)
C502 C503 C504 C505 7.0(15)
C503 C504 C505 C506 -8.9(14)
C504 C505 C506 C501 12.3(11)
C5 C501 C506 C505 -175.5(8)
C502 C501 C506 C505 -17.8(13)
C25 P2 C21 C22 38.6(6)
C25 P2 C21 C101 -158.5(5)
C25 P2 C21 Fe1 -24.1(3)
C101 C202 C203 C204 -29.1(10)
C202 C203 C204 C205 16.5(12)
C203 C204 C205 C206 -0.1(13)
C204 C205 C206 C101 -1.1(15)
C101 C21 C22 C23 173.6(5)
P2 C21 C22 C23 -23.5(9)
Fe1 C21 C22 C23 54.7(5)
C101 C21 C22 Fe1 118.9(5)
P2 C21 C22 Fe1 -78.2(5)
C21 C22 C23 C24 -5.7(9)
Fe1 C22 C23 C24 51.2(5)
C21 C22 C23 C231 177.2(6)
Fe1 C22 C23 C231 -125.8(6)
C21 C22 C23 Fe1 -56.9(6)
C24 C23 C231 C236 -154.8(6)
C22 C23 C231 C236 22.2(10)
Fe1 C23 C231 C236 -64.7(9)
C24 C23 C231 C232 10.9(12)
C22 C23 C231 C232 -172.1(8)
Fe1 C23 C231 C232 101.0(9)
C236 C231 C232 C233 -10.5(13)
C23 C231 C232 C233 -178.3(9)
C231 C232 C233 C234 8.3(17)
C232 C233 C234 C235 -5.3(12)
C233 C234 C235 C236 10.5(15)
C234 C235 C236 C231 -16.0(16)
C232 C231 C236 C235 11.6(9)
C23 C231 C236 C235 -178.2(7)
C22 C23 C24 C25 8.4(9)
C231 C23 C24 C25 -174.5(5)
Fe1 C23 C24 C25 58.1(5)
C22 C23 C24 Fe1 -49.7(5)
C231 C23 C24 Fe1 127.4(6)
C23 C24 C25 C251 177.6(5)
Fe1 C24 C25 C251 -128.6(5)
C23 C24 C25 P2 17.5(8)
Fe1 C24 C25 P2 71.3(4)
C23 C24 C25 Fe1 -53.8(5)
C21 P2 C25 C24 -35.5(5)
C21 P2 C25 C251 163.5(5)
C21 P2 C25 Fe1 22.7(3)
C24 C25 C251 C256 170.0(6)
P2 C25 C251 C256 -28.6(8)
Fe1 C25 C251 C256 88.4(8)
C24 C25 C251 C252 -23.1(7)
P2 C25 C251 C252 138.3(5)
Fe1 C25 C251 C252 -104.8(6)
C256 C251 C252 C253 -10.1(12)
C25 C251 C252 C253 -174.5(6)
C251 C252 C253 C254 7.6(11)
C252 C253 C254 C255 -9.7(19)
C253 C254 C255 C256 9.0(17)
C254 C255 C256 C251 -8.6(13)
C252 C251 C256 C255 11.8(14)
C25 C251 C256 C255 173.9(7)
C103 C102 C101 C206 -25.2(13)
C103 C102 C101 C106 -38.3(12)
C103 C102 C101 C202 80(2)
C103 C102 C101 C1 158.8(8)
C103 C102 C101 C21 160.8(9)
C205 C206 C101 C102 3.5(12)
C205 C206 C101 C106 59(2)
C205 C206 C101 C202 -15.1(12)
C205 C206 C101 C1 -179.8(8)
C205 C206 C101 C21 177.1(8)
C105 C106 C101 C102 15.8(9)
C105 C106 C101 C206 -113(3)
C105 C106 C101 C202 -0.3(10)
C105 C106 C101 C1 -179.1(6)
C105 C106 C101 C21 173.4(6)
C203 C202 C101 C102 -57(2)
C203 C202 C101 C206 26.8(9)
C203 C202 C101 C106 10.7(8)
C203 C202 C101 C1 -170.6(5)
C203 C202 C101 C21 -164.2(5)
C2 C1 C101 C102 -1.2(9)
P1 C1 C101 C102 162.3(6)
Fe1 C1 C101 C102 -79.3(8)
C2 C1 C101 C206 -177.3(6)
P1 C1 C101 C206 -13.9(7)
Fe1 C1 C101 C206 104.5(7)
C2 C1 C101 C106 -162.4(6)
P1 C1 C101 C106 1.1(7)
Fe1 C1 C101 C106 119.5(6)
C2 C1 C101 C202 18.9(8)
P1 C1 C101 C202 -177.6(5)
Fe1 C1 C101 C202 -59.2(8)
C2 C1 C101 C21 -9.1(19)
P1 C1 C101 C21 154(3)
Fe1 C1 C101 C21 -87(2)
C22 C21 C101 C102 -178.7(6)
P2 C21 C101 C102 17.4(8)
Fe1 C21 C101 C102 -101.2(7)
C22 C21 C101 C206 7.8(9)
P2 C21 C101 C206 -156.1(6)
Fe1 C21 C101 C206 85.2(8)
C22 C21 C101 C106 25.5(9)
P2 C21 C101 C106 -138.4(6)
Fe1 C21 C101 C106 102.9(7)
C22 C21 C101 C202 -160.7(6)
P2 C21 C101 C202 35.5(7)
Fe1 C21 C101 C202 -83.2(7)
C22 C21 C101 C1 -5.5(18)
P2 C21 C101 C1 -169(3)
Fe1 C21 C101 C1 72(2)
C15 C11 C12 C13 -1.3(4)
C16 C11 C12 C13 -178.6(3)
Fe1 C11 C12 C13 58.6(2)
C15 C11 C12 C17 174.7(3)
C16 C11 C12 C17 -2.6(5)
Fe1 C11 C12 C17 -125.4(3)
C15 C11 C12 Fe1 -59.9(2)
C16 C11 C12 Fe1 122.8(3)
C11 C12 C13 C14 1.2(4)
C17 C12 C13 C14 -174.7(3)
Fe1 C12 C13 C14 60.4(2)
C11 C12 C13 C18 177.8(3)
C17 C12 C13 C18 1.9(6)
Fe1 C12 C13 C18 -123.0(3)
C11 C12 C13 Fe1 -59.2(2)
C17 C12 C13 Fe1 124.9(4)
C12 C13 C14 C15 -0.5(3)
C18 C13 C14 C15 -177.2(3)
Fe1 C13 C14 C15 60.6(2)
C12 C13 C14 C19 175.9(3)
C18 C13 C14 C19 -0.7(5)
Fe1 C13 C14 C19 -122.9(3)
C12 C13 C14 Fe1 -61.1(2)
C18 C13 C14 Fe1 122.2(4)
C13 C14 C15 C11 -0.3(3)
C19 C14 C15 C11 -176.9(3)
Fe1 C14 C15 C11 60.2(2)
C13 C14 C15 C20 177.6(3)
C19 C14 C15 C20 1.0(5)
Fe1 C14 C15 C20 -121.9(3)
C13 C14 C15 Fe1 -60.5(2)
C19 C14 C15 Fe1 122.9(3)
C12 C11 C15 C14 1.0(3)
C16 C11 C15 C14 178.2(3)
Fe1 C11 C15 C14 -59.7(2)
C12 C11 C15 C20 -176.9(3)
C16 C11 C15 C20 0.3(5)
Fe1 C11 C15 C20 122.5(3)
C12 C11 C15 Fe1 60.6(2)
C16 C11 C15 Fe1 -122.1(3)
C35 P3 C31 C32 -25.3(6)
Fe2 P3 C31 C32 -60.1(5)
C35 P3 C31 C311 172.5(7)
Fe2 P3 C31 C311 137.7(8)
C35 P3 C31 Fe2 34.8(3)
C32 C31 C311 C312 17.9(14)
P3 C31 C311 C312 -179.3(8)
Fe2 C31 C311 C312 -61.1(14)
C32 C31 C311 C316 -158.5(8)
P3 C31 C311 C316 4.2(12)
Fe2 C31 C311 C316 122.4(9)
C316 C311 C312 C313 -0.8(15)
C31 C311 C312 C313 -177.3(8)
C311 C312 C313 C314 -1.6(13)
C312 C313 C314 C315 2.4(11)
C313 C314 C315 C316 -0.8(11)
C312 C311 C316 C315 2.4(14)
C31 C311 C316 C315 179.2(8)
C314 C315 C316 C311 -1.6(14)
C311 C31 C32 C33 -170.8(8)
P3 C31 C32 C33 26.8(12)
Fe2 C31 C32 C33 -47.0(8)
C311 C31 C32 Fe2 -123.8(7)
P3 C31 C32 Fe2 73.8(5)
C31 C32 C33 C34 -5.6(10)
Fe2 C32 C33 C34 -52.3(4)
C31 C32 C33 C331 168.6(8)
Fe2 C32 C33 C331 121.9(8)
C31 C32 C33 Fe2 46.6(8)
C34 C33 C331 C332 -0.1(11)
C32 C33 C331 C332 -173.5(8)
Fe2 C33 C331 C332 -82.8(9)
C34 C33 C331 C336 177.7(7)
C32 C33 C331 C336 4.3(12)
Fe2 C33 C331 C336 95.0(8)
C336 C331 C332 C333 7.9(13)
C33 C331 C332 C333 -174.3(8)
C331 C332 C333 C334 -3.0(15)
C332 C333 C334 C335 -1.9(15)
C333 C334 C335 C336 1.6(13)
C332 C331 C336 C335 -8.2(12)
C33 C331 C336 C335 173.9(7)
C334 C335 C336 C331 3.5(12)
C331 C33 C34 C35 179.7(6)
C32 C33 C34 C35 -4.8(8)
Fe2 C33 C34 C35 -53.7(6)
C331 C33 C34 Fe2 -126.6(6)
C32 C33 C34 Fe2 49.0(4)
C33 C34 C35 C351 -177.6(6)
Fe2 C34 C35 C351 125.4(6)
C33 C34 C35 P3 -10.1(12)
Fe2 C34 C35 P3 -67.0(7)
C33 C34 C35 Fe2 56.9(6)
C31 P3 C35 C34 24.2(8)
Fe2 P3 C35 C34 60.0(7)
C31 P3 C35 C351 -166.7(5)
Fe2 P3 C35 C351 -130.9(5)
C31 P3 C35 Fe2 -35.8(3)
C34 C35 C351 C356 27.7(10)
P3 C35 C351 C356 -144.4(6)
Fe2 C35 C351 C356 115.9(7)
C34 C35 C351 C352 -156.3(7)
P3 C35 C351 C352 31.6(8)
Fe2 C35 C351 C352 -68.1(9)
C356 C351 C352 C353 -2.3(13)
C35 C351 C352 C353 -178.4(8)
C351 C352 C353 C354 -0.1(14)
C352 C353 C354 C355 2.4(14)
C353 C354 C355 C356 -2.2(13)
C354 C355 C356 C351 -0.3(13)
C352 C351 C356 C355 2.6(11)
C35 C351 C356 C355 178.8(7)
C45 P4 C41 C42 30.6(7)
C45 P4 C41 C411 -165.4(7)
C45 P4 C41 Fe2 -30.9(3)
C42 C41 C411 C416 13.4(15)
P4 C41 C411 C416 -151.8(9)
Fe2 C41 C411 C416 91.3(12)
C42 C41 C411 C412 -169.7(8)
P4 C41 C411 C412 25.2(12)
Fe2 C41 C411 C412 -91.7(10)
C416 C411 C412 C413 -1.9(14)
C41 C411 C412 C413 -179.2(8)
C411 C412 C413 C414 2.9(13)
C412 C413 C414 C415 -1.4(11)
C413 C414 C415 C416 -1.0(12)
C414 C415 C416 C411 2.0(16)
C412 C411 C416 C415 -0.4(16)
C41 C411 C416 C415 176.6(10)
C411 C41 C42 C43 168.8(8)
P4 C41 C42 C43 -27.1(12)
Fe2 C41 C42 C43 48.2(8)
C41 C42 C43 C44 4.9(11)
C41 C42 C43 C431 179.8(9)
C41 C42 C43 Fe2 -48.8(8)
C44 C43 C431 C432 -164.7(7)
C42 C43 C431 C432 21.2(13)
Fe2 C43 C431 C432 -80.4(10)
C44 C43 C431 C436 21.7(10)
C42 C43 C431 C436 -152.5(8)
Fe2 C43 C431 C436 105.9(8)
C436 C431 C432 C433 1.4(12)
C43 C431 C432 C433 -172.5(8)
C431 C432 C433 C434 1.1(15)
C432 C433 C434 C435 -3.9(16)
C433 C434 C435 C436 4.2(15)
C434 C435 C436 C431 -1.6(13)
C432 C431 C436 C435 -1.0(12)
C43 C431 C436 C435 173.0(7)
C431 C43 C44 C45 -177.2(6)
C42 C43 C44 C45 -1.2(9)
Fe2 C43 C44 C45 51.7(6)
C431 C43 C44 Fe2 131.1(6)
C42 C43 C44 Fe2 -52.9(4)
C43 C44 C45 C451 -179.5(6)
Fe2 C44 C45 C451 -124.3(6)
C43 C44 C45 P4 25.1(12)
Fe2 C44 C45 P4 80.4(7)
C43 C44 C45 Fe2 -55.3(6)
C41 P4 C45 C44 -35.6(8)
C41 P4 C45 C451 165.5(5)
C41 P4 C45 Fe2 34.2(4)
C44 C45 C451 C456 -174.0(7)
P4 C45 C451 C456 -10.3(8)
Fe2 C45 C451 C456 96.7(8)
C44 C45 C451 C452 -3.3(11)
P4 C45 C451 C452 160.4(7)
Fe2 C45 C451 C452 -92.6(9)
C456 C451 C452 C453 -9.0(14)
C45 C451 C452 C453 179.5(10)
C451 C452 C453 C454 4.7(17)
C452 C453 C454 C455 1.9(16)
C453 C454 C455 C456 -3.2(14)
C454 C455 C456 C451 -1.9(14)
C452 C451 C456 C455 7.4(12)
C45 C451 C456 C455 179.2(7)
C55 C51 C52 C53 -0.2(4)
C56 C51 C52 C53 -178.0(4)
Fe2 C51 C52 C53 59.3(2)
C55 C51 C52 C57 175.5(3)
C56 C51 C52 C57 -2.4(6)
Fe2 C51 C52 C57 -125.0(3)
C55 C51 C52 Fe2 -59.5(2)
C56 C51 C52 Fe2 122.7(4)
C51 C52 C53 C54 0.8(4)
C57 C52 C53 C54 -174.7(3)
Fe2 C52 C53 C54 60.7(2)
C51 C52 C53 C58 177.8(3)
C57 C52 C53 C58 2.3(6)
Fe2 C52 C53 C58 -122.4(3)
C51 C52 C53 Fe2 -59.8(2)
C57 C52 C53 Fe2 124.7(4)
C52 C53 C54 C55 -1.2(4)
C58 C53 C54 C55 -178.1(3)
Fe2 C53 C54 C55 59.9(2)
C52 C53 C54 C59 175.5(3)
C58 C53 C54 C59 -1.5(5)
Fe2 C53 C54 C59 -123.5(3)
C52 C53 C54 Fe2 -61.0(2)
C58 C53 C54 Fe2 122.1(4)
C52 C51 C55 C54 -0.5(4)
C56 C51 C55 C54 177.3(4)
Fe2 C51 C55 C54 -60.5(2)
C52 C51 C55 C60 -177.6(3)
C56 C51 C55 C60 0.2(6)
Fe2 C51 C55 C60 122.4(4)
C52 C51 C55 Fe2 60.0(2)
C56 C51 C55 Fe2 -122.2(4)
C53 C54 C55 C51 1.0(4)
C59 C54 C55 C51 -175.6(3)
Fe2 C54 C55 C51 61.0(2)
C53 C54 C55 C60 178.1(3)
C59 C54 C55 C60 1.5(5)
Fe2 C54 C55 C60 -121.9(3)
C53 C54 C55 Fe2 -60.0(2)
C59 C54 C55 Fe2 123.4(3)
